data_7002918
loop_
_publ_author_name
'Janini, Thomas E.'
'Rakosi, III, Robert'
'Durr, Christopher B.'
'Bertke, Jeffrey A.'
'Bunge, Scott D.'

_publ_section_title
;
 1,1,3,3-Tetramethylguanidine solvated lanthanide aryloxides:
 pre-catalysts for intramolecular hydroalkoxylation
;
_journal_issue 47
_journal_name_full 'Dalton Transactions'
_journal_page_first 10601
_journal_page_last 10608
_journal_paper_doi 10.1039/b917377c
_journal_year 2009
_chemical_formula_sum 'C20 H37 N3 O'
_chemical_formula_weight 335.53
_chemical_name_common (4MeDBP)(HTMG)
_chemical_name_systematic
;
?
;
_space_group_IT_number 19
_symmetry_cell_setting orthorhombic
_symmetry_space_group_name_Hall 'P 2ac 2ab'
_symmetry_space_group_name_H-M 'P 21 21 21'
_atom_sites_solution_hydrogens geom
_atom_sites_solution_primary direct
_atom_sites_solution_secondary difmap
_audit_creation_method SHELXL-97
_cell_angle_alpha 90.00
_cell_angle_beta 90.00
_cell_angle_gamma 90.00
_cell_formula_units_Z 4
_cell_length_a 9.4695(18)
_cell_length_b 14.576(3)
_cell_length_c 15.153(3)
_cell_measurement_reflns_used 4776
_cell_measurement_temperature 100(2)
_cell_measurement_theta_max 29.24
_cell_measurement_theta_min 2.54
_cell_volume 2091.5(7)
_computing_cell_refinement 'Bruker SAINT'
_computing_data_collection 'Bruker APEX2'
_computing_data_reduction 'Bruker SAINT'
_computing_molecular_graphics 'Bruker SHELXTL'
_computing_publication_material 'Bruker SHELXTL'
_computing_structure_refinement 'SHELXL-97 (Sheldrick, 2008)'
_computing_structure_solution 'SHELXS-97 (Sheldrick, 2008)'
_diffrn_ambient_temperature 100(2)
_diffrn_measured_fraction_theta_full 1.000
_diffrn_measured_fraction_theta_max 1.000
_diffrn_measurement_device_type 'Bruker APEX-II CCD'
_diffrn_measurement_method '\f and \w scans'
_diffrn_radiation_monochromator graphite
_diffrn_radiation_source 'fine-focus sealed tube'
_diffrn_radiation_type MoK\a
_diffrn_radiation_wavelength 0.71073
_diffrn_reflns_av_R_equivalents 0.1016
_diffrn_reflns_av_sigmaI/netI 0.0644
_diffrn_reflns_limit_h_max 11
_diffrn_reflns_limit_h_min -8
_diffrn_reflns_limit_k_max 16
_diffrn_reflns_limit_k_min -17
_diffrn_reflns_limit_l_max 18
_diffrn_reflns_limit_l_min -17
_diffrn_reflns_number 11967
_diffrn_reflns_theta_full 25.04
_diffrn_reflns_theta_max 25.04
_diffrn_reflns_theta_min 1.94
_exptl_absorpt_coefficient_mu 0.066
_exptl_absorpt_correction_T_max 0.9915
_exptl_absorpt_correction_T_min 0.9907
_exptl_absorpt_correction_type multi-scan
_exptl_absorpt_process_details SADABS
_exptl_crystal_colour Colorless
_exptl_crystal_density_diffrn 1.066
_exptl_crystal_density_meas ?
_exptl_crystal_density_method .
_exptl_crystal_description Block
_exptl_crystal_F_000 744
_exptl_crystal_size_max 0.25
_exptl_crystal_size_mid 0.13
_exptl_crystal_size_min 0.13
_refine_diff_density_max 0.198
_refine_diff_density_min -0.171
_refine_diff_density_rms 0.042
_refine_ls_abs_structure_details 'Flack H D (1983), Acta Cryst. A39, 876-881'
_refine_ls_abs_structure_Flack 0(10)
_refine_ls_extinction_method none
_refine_ls_goodness_of_fit_ref 0.926
_refine_ls_hydrogen_treatment mixed
_refine_ls_matrix_type full
_refine_ls_number_parameters 233
_refine_ls_number_reflns 2123
_refine_ls_number_restraints 0
_refine_ls_restrained_S_all 0.926
_refine_ls_R_factor_all 0.0484
_refine_ls_R_factor_gt 0.0376
_refine_ls_shift/su_max 0.008
_refine_ls_shift/su_mean 0.000
_refine_ls_structure_factor_coef Fsqd
_refine_ls_weighting_details 'calc w=1/[\s^2^(Fo^2^)+(0.1000P)^2^+0.0000P] where P=(Fo^2^+2Fc^2^)/3'
_refine_ls_weighting_scheme calc
_refine_ls_wR_factor_gt 0.1040
_refine_ls_wR_factor_ref 0.1194
_reflns_number_gt 1842
_reflns_number_total 2123
_reflns_threshold_expression >2sigma(I)
_cod_data_source_file b917377c.txt
_cod_data_source_block newtry
_cod_depositor_comments
;
The following automatic conversions were performed:
'_symmetry_cell_setting' value 'Orthorhombic' changed to 'orthorhombic'
according to '/home/saulius/struct/CIF-dictionaries/cif_core.dic'
dictionary named 'cif_core.dic' version 2.4.1 from 2010-06-29.

Automatic conversion script
Id: cif_fix_enum 1527 2010-12-29 10:47:43Z saulius 
;
_cod_original_sg_symbol_H-M P2(1)2(1)2(1)
_cod_database_code 7002918

loop_
_symmetry_equiv_pos_as_xyz
'x, y, z'
'-x+1/2, -y, z+1/2'
'-x, y+1/2, -z+1/2'
'x+1/2, -y+1/2, -z'

loop_
_atom_site_label
_atom_site_type_symbol
_atom_site_fract_x
_atom_site_fract_y
_atom_site_fract_z
_atom_site_U_iso_or_equiv
_atom_site_adp_type
_atom_site_occupancy
_atom_site_symmetry_multiplicity
_atom_site_calc_flag
_atom_site_refinement_flags
_atom_site_disorder_assembly
_atom_site_disorder_group
N1 N 0.7926(2) 0.74392(15) 0.23566(13) 0.0228(5) Uani 1 1 d . . .
N2 N 0.5660(2) 0.80295(14) 0.22987(12) 0.0222(5) Uani 1 1 d . . .
N3 N 0.6091(2) 0.68014(14) 0.32403(14) 0.0264(5) Uani 1 1 d . . .
O1 O 1.00156(18) 0.87053(11) 0.21283(10) 0.0205(4) Uani 1 1 d . . .
H1 H 0.9277 0.8387 0.2157 0.031 Uiso 1 1 calc R . .
C10 C 0.9519(2) 1.05732(16) 0.05429(15) 0.0202(5) Uani 1 1 d . . .
H10 H 0.9597 1.0682 -0.0073 0.024 Uiso 1 1 calc R . .
C1 C 0.6629(3) 0.74144(16) 0.26237(15) 0.0197(5) Uani 1 1 d . . .
C17 C 1.0445(3) 0.89535(16) 0.02494(15) 0.0195(5) Uani 1 1 d . . .
C6 C 0.9696(2) 0.95567(15) 0.17859(14) 0.0170(5) Uani 1 1 d . . .
C8 C 0.8992(3) 1.11244(17) 0.19841(16) 0.0230(5) Uani 1 1 d . . .
H8 H 0.8717 1.1613 0.2361 0.028 Uiso 1 1 calc R . .
C7 C 0.9307(2) 1.02757(16) 0.23532(14) 0.0185(5) Uani 1 1 d . . .
C9 C 0.9068(3) 1.12819(16) 0.10767(16) 0.0230(5) Uani 1 1 d . . .
C11 C 0.9864(2) 0.97049(15) 0.08649(14) 0.0168(5) Uani 1 1 d . . .
C13 C 0.9297(3) 1.01469(18) 0.33736(15) 0.0254(6) Uani 1 1 d . . .
C19 C 1.1916(3) 0.86421(18) 0.05664(16) 0.0250(6) Uani 1 1 d . . .
H19A H 1.2553 0.9171 0.0584 0.037 Uiso 1 1 calc R . .
H19B H 1.2291 0.8181 0.0158 0.037 Uiso 1 1 calc R . .
H19C H 1.1837 0.8376 0.1158 0.037 Uiso 1 1 calc R . .
C20 C 1.0624(3) 0.93080(18) -0.06988(15) 0.0247(5) Uani 1 1 d . . .
H20A H 1.1267 0.9835 -0.0700 0.037 Uiso 1 1 calc R . .
H20B H 0.9703 0.9496 -0.0932 0.037 Uiso 1 1 calc R . .
H20C H 1.1017 0.8819 -0.1069 0.037 Uiso 1 1 calc R . .
C16 C 1.0798(3) 0.9914(2) 0.36734(17) 0.0338(7) Uani 1 1 d . . .
H16A H 1.1433 1.0422 0.3523 0.051 Uiso 1 1 calc R . .
H16B H 1.1116 0.9354 0.3376 0.051 Uiso 1 1 calc R . .
H16C H 1.0807 0.9818 0.4313 0.051 Uiso 1 1 calc R . .
C18 C 0.9423(3) 0.81391(16) 0.02016(15) 0.0217(5) Uani 1 1 d . . .
H18A H 0.9820 0.7664 -0.0182 0.033 Uiso 1 1 calc R . .
H18B H 0.8516 0.8346 -0.0038 0.033 Uiso 1 1 calc R . .
H18C H 0.9280 0.7888 0.0795 0.033 Uiso 1 1 calc R . .
C3 C 0.4558(3) 0.84237(18) 0.28506(16) 0.0281(6) Uani 1 1 d . . .
H3A H 0.4533 0.8102 0.3418 0.042 Uiso 1 1 calc R . .
H3B H 0.3643 0.8359 0.2555 0.042 Uiso 1 1 calc R . .
H3C H 0.4757 0.9075 0.2950 0.042 Uiso 1 1 calc R . .
C15 C 0.8863(4) 1.1033(2) 0.38383(17) 0.0377(7) Uani 1 1 d . . .
H15A H 0.8890 1.0941 0.4479 0.057 Uiso 1 1 calc R . .
H15B H 0.7903 1.1202 0.3659 0.057 Uiso 1 1 calc R . .
H15C H 0.9517 1.1526 0.3675 0.057 Uiso 1 1 calc R . .
C2 C 0.6087(3) 0.86043(18) 0.15594(16) 0.0254(6) Uani 1 1 d . . .
H2A H 0.6633 0.9128 0.1779 0.038 Uiso 1 1 calc R . .
H2B H 0.5246 0.8828 0.1250 0.038 Uiso 1 1 calc R . .
H2C H 0.6669 0.8245 0.1152 0.038 Uiso 1 1 calc R . .
C14 C 0.8257(3) 0.9396(2) 0.36617(15) 0.0328(7) Uani 1 1 d . . .
H14A H 0.8576 0.8802 0.3435 0.049 Uiso 1 1 calc R . .
H14B H 0.7317 0.9534 0.3426 0.049 Uiso 1 1 calc R . .
H14C H 0.8216 0.9374 0.4308 0.049 Uiso 1 1 calc R . .
C12 C 0.8721(3) 1.22120(18) 0.06982(19) 0.0342(7) Uani 1 1 d . . .
H12A H 0.9418 1.2372 0.0246 0.051 Uiso 1 1 calc R . .
H12B H 0.8743 1.2672 0.1170 0.051 Uiso 1 1 calc R . .
H12C H 0.7777 1.2196 0.0434 0.051 Uiso 1 1 calc R . .
C5 C 0.7103(3) 0.6250(2) 0.37338(19) 0.0370(7) Uani 1 1 d . . .
H5A H 0.7486 0.5769 0.3350 0.055 Uiso 1 1 calc R . .
H5B H 0.6629 0.5966 0.4240 0.055 Uiso 1 1 calc R . .
H5C H 0.7873 0.6642 0.3943 0.055 Uiso 1 1 calc R . .
C4 C 0.4760(3) 0.6328(2) 0.30666(18) 0.0347(7) Uani 1 1 d . . .
H4A H 0.4189 0.6694 0.2657 0.052 Uiso 1 1 calc R . .
H4B H 0.4243 0.6247 0.3622 0.052 Uiso 1 1 calc R . .
H4C H 0.4955 0.5727 0.2805 0.052 Uiso 1 1 calc R . .
H2 H 0.837(4) 0.697(2) 0.254(2) 0.040(9) Uiso 1 1 d . . .

loop_
_atom_site_aniso_label
_atom_site_aniso_U_11
_atom_site_aniso_U_22
_atom_site_aniso_U_33
_atom_site_aniso_U_23
_atom_site_aniso_U_13
_atom_site_aniso_U_12
N1 0.0216(11) 0.0213(11) 0.0254(10) 0.0015(9) 0.0012(9) 0.0010(9)
N2 0.0225(10) 0.0238(10) 0.0204(9) 0.0005(8) 0.0005(9) 0.0014(9)
N3 0.0222(11) 0.0271(11) 0.0300(11) 0.0064(9) 0.0038(9) -0.0009(9)
O1 0.0191(8) 0.0216(8) 0.0208(7) 0.0043(6) 0.0006(7) -0.0009(7)
C10 0.0189(12) 0.0251(12) 0.0167(10) 0.0020(9) -0.0007(10) -0.0001(10)
C1 0.0209(12) 0.0208(12) 0.0172(10) -0.0035(9) 0.0020(10) -0.0023(10)
C17 0.0203(12) 0.0193(11) 0.0189(11) -0.0019(9) 0.0020(10) 0.0002(10)
C6 0.0140(11) 0.0203(11) 0.0167(10) 0.0001(9) -0.0014(9) -0.0011(9)
C8 0.0188(12) 0.0244(12) 0.0259(12) -0.0086(10) 0.0029(10) -0.0007(10)
C7 0.0126(10) 0.0264(12) 0.0166(11) -0.0036(9) 0.0002(9) -0.0032(9)
C9 0.0194(12) 0.0211(12) 0.0286(12) 0.0006(10) -0.0016(10) 0.0009(10)
C11 0.0143(11) 0.0191(11) 0.0170(10) -0.0017(9) 0.0008(9) -0.0009(9)
C13 0.0262(13) 0.0354(14) 0.0145(11) -0.0068(10) -0.0001(11) -0.0075(12)
C19 0.0208(13) 0.0266(13) 0.0275(12) -0.0044(11) 0.0029(11) 0.0062(10)
C20 0.0256(13) 0.0289(12) 0.0196(11) -0.0016(10) 0.0051(11) 0.0001(11)
C16 0.0318(15) 0.0510(17) 0.0185(11) 0.0036(12) -0.0085(11) -0.0085(13)
C18 0.0238(13) 0.0215(12) 0.0197(10) -0.0029(9) 0.0013(10) -0.0013(10)
C3 0.0245(14) 0.0338(14) 0.0261(12) -0.0030(11) 0.0011(11) 0.0073(11)
C15 0.0466(19) 0.0443(17) 0.0224(13) -0.0145(12) 0.0060(13) -0.0071(14)
C2 0.0245(13) 0.0291(13) 0.0226(12) 0.0038(10) -0.0042(10) 0.0016(11)
C14 0.0336(16) 0.0481(17) 0.0167(11) -0.0050(12) 0.0060(12) -0.0131(14)
C12 0.0405(16) 0.0230(13) 0.0391(14) 0.0041(11) 0.0035(14) 0.0057(12)
C5 0.0358(16) 0.0369(16) 0.0382(15) 0.0171(13) 0.0104(13) 0.0109(14)
C4 0.0338(15) 0.0321(15) 0.0383(15) -0.0002(12) 0.0089(13) -0.0112(13)

loop_
_atom_type_symbol
_atom_type_description
_atom_type_scat_dispersion_real
_atom_type_scat_dispersion_imag
_atom_type_scat_source
C C 0.0033 0.0000 'International Tables Vol C Tables 4.2.6.8 and 6.1.1.4'
H H 0.0000 0.0000 'International Tables Vol C Tables 4.2.6.8 and 6.1.1.4'
N N 0.0061 0.0000 'International Tables Vol C Tables 4.2.6.8 and 6.1.1.4'
O O 0.0106 0.0000 'International Tables Vol C Tables 4.2.6.8 and 6.1.1.4'

loop_
_geom_angle_atom_site_label_1
_geom_angle_atom_site_label_2
_geom_angle_atom_site_label_3
_geom_angle
_geom_angle_site_symmetry_1
_geom_angle_site_symmetry_3
_geom_angle_publ_flag
C1 N1 H2 110(2) . . ?
C1 N2 C3 122.03(19) . . ?
C1 N2 C2 117.7(2) . . ?
C3 N2 C2 114.46(19) . . ?
C1 N3 C5 117.3(2) . . ?
C1 N3 C4 119.9(2) . . ?
C5 N3 C4 113.5(2) . . ?
C6 O1 H1 109.5 . . ?
C9 C10 C11 123.1(2) . . ?
C9 C10 H10 118.4 . . ?
C11 C10 H10 118.4 . . ?
N1 C1 N2 120.2(2) . . ?
N1 C1 N3 125.2(2) . . ?
N2 C1 N3 114.6(2) . . ?
C18 C17 C20 106.60(19) . . ?
C18 C17 C11 110.70(19) . . ?
C20 C17 C11 111.51(19) . . ?
C18 C17 C19 110.9(2) . . ?
C20 C17 C19 106.9(2) . . ?
C11 C17 C19 110.09(18) . . ?
O1 C6 C7 119.92(19) . . ?
O1 C6 C11 118.80(19) . . ?
C7 C6 C11 121.1(2) . . ?
C7 C8 C9 122.1(2) . . ?
C7 C8 H8 118.9 . . ?
C9 C8 H8 118.9 . . ?
C8 C7 C6 118.3(2) . . ?
C8 C7 C13 120.4(2) . . ?
C6 C7 C13 121.3(2) . . ?
C10 C9 C8 118.1(2) . . ?
C10 C9 C12 121.2(2) . . ?
C8 C9 C12 120.7(2) . . ?
C10 C11 C6 117.1(2) . . ?
C10 C11 C17 121.13(19) . . ?
C6 C11 C17 121.78(19) . . ?
C15 C13 C16 107.5(2) . . ?
C15 C13 C14 107.4(2) . . ?
C16 C13 C14 110.7(2) . . ?
C15 C13 C7 110.9(2) . . ?
C16 C13 C7 108.4(2) . . ?
C14 C13 C7 111.86(19) . . ?
C17 C19 H19A 109.5 . . ?
C17 C19 H19B 109.5 . . ?
H19A C19 H19B 109.5 . . ?
C17 C19 H19C 109.5 . . ?
H19A C19 H19C 109.5 . . ?
H19B C19 H19C 109.5 . . ?
C17 C20 H20A 109.5 . . ?
C17 C20 H20B 109.5 . . ?
H20A C20 H20B 109.5 . . ?
C17 C20 H20C 109.5 . . ?
H20A C20 H20C 109.5 . . ?
H20B C20 H20C 109.5 . . ?
C13 C16 H16A 109.5 . . ?
C13 C16 H16B 109.5 . . ?
H16A C16 H16B 109.5 . . ?
C13 C16 H16C 109.5 . . ?
H16A C16 H16C 109.5 . . ?
H16B C16 H16C 109.5 . . ?
C17 C18 H18A 109.5 . . ?
C17 C18 H18B 109.5 . . ?
H18A C18 H18B 109.5 . . ?
C17 C18 H18C 109.5 . . ?
H18A C18 H18C 109.5 . . ?
H18B C18 H18C 109.5 . . ?
N2 C3 H3A 109.5 . . ?
N2 C3 H3B 109.5 . . ?
H3A C3 H3B 109.5 . . ?
N2 C3 H3C 109.5 . . ?
H3A C3 H3C 109.5 . . ?
H3B C3 H3C 109.5 . . ?
C13 C15 H15A 109.5 . . ?
C13 C15 H15B 109.5 . . ?
H15A C15 H15B 109.5 . . ?
C13 C15 H15C 109.5 . . ?
H15A C15 H15C 109.5 . . ?
H15B C15 H15C 109.5 . . ?
N2 C2 H2A 109.5 . . ?
N2 C2 H2B 109.5 . . ?
H2A C2 H2B 109.5 . . ?
N2 C2 H2C 109.5 . . ?
H2A C2 H2C 109.5 . . ?
H2B C2 H2C 109.5 . . ?
C13 C14 H14A 109.5 . . ?
C13 C14 H14B 109.5 . . ?
H14A C14 H14B 109.5 . . ?
C13 C14 H14C 109.5 . . ?
H14A C14 H14C 109.5 . . ?
H14B C14 H14C 109.5 . . ?
C9 C12 H12A 109.5 . . ?
C9 C12 H12B 109.5 . . ?
H12A C12 H12B 109.5 . . ?
C9 C12 H12C 109.5 . . ?
H12A C12 H12C 109.5 . . ?
H12B C12 H12C 109.5 . . ?
N3 C5 H5A 109.5 . . ?
N3 C5 H5B 109.5 . . ?
H5A C5 H5B 109.5 . . ?
N3 C5 H5C 109.5 . . ?
H5A C5 H5C 109.5 . . ?
H5B C5 H5C 109.5 . . ?
N3 C4 H4A 109.5 . . ?
N3 C4 H4B 109.5 . . ?
H4A C4 H4B 109.5 . . ?
N3 C4 H4C 109.5 . . ?
H4A C4 H4C 109.5 . . ?
H4B C4 H4C 109.5 . . ?

loop_
_geom_bond_atom_site_label_1
_geom_bond_atom_site_label_2
_geom_bond_distance
_geom_bond_site_symmetry_2
_geom_bond_publ_flag
N1 C1 1.294(3) . ?
N1 H2 0.85(3) . ?
N2 C1 1.374(3) . ?
N2 C3 1.455(3) . ?
N2 C2 1.456(3) . ?
N3 C1 1.390(3) . ?
N3 C5 1.458(4) . ?
N3 C4 1.460(3) . ?
O1 C6 1.379(3) . ?
O1 H1 0.8400 . ?
C10 C9 1.380(3) . ?
C10 C11 1.395(3) . ?
C10 H10 0.9500 . ?
C17 C18 1.534(3) . ?
C17 C20 1.536(3) . ?
C17 C11 1.540(3) . ?
C17 C19 1.541(3) . ?
C6 C7 1.405(3) . ?
C6 C11 1.421(3) . ?
C8 C7 1.390(3) . ?
C8 C9 1.396(3) . ?
C8 H8 0.9500 . ?
C7 C13 1.558(3) . ?
C9 C12 1.508(3) . ?
C13 C15 1.528(4) . ?
C13 C16 1.531(4) . ?
C13 C14 1.535(4) . ?
C19 H19A 0.9800 . ?
C19 H19B 0.9800 . ?
C19 H19C 0.9800 . ?
C20 H20A 0.9800 . ?
C20 H20B 0.9800 . ?
C20 H20C 0.9800 . ?
C16 H16A 0.9800 . ?
C16 H16B 0.9800 . ?
C16 H16C 0.9800 . ?
C18 H18A 0.9800 . ?
C18 H18B 0.9800 . ?
C18 H18C 0.9800 . ?
C3 H3A 0.9800 . ?
C3 H3B 0.9800 . ?
C3 H3C 0.9800 . ?
C15 H15A 0.9800 . ?
C15 H15B 0.9800 . ?
C15 H15C 0.9800 . ?
C2 H2A 0.9800 . ?
C2 H2B 0.9800 . ?
C2 H2C 0.9800 . ?
C14 H14A 0.9800 . ?
C14 H14B 0.9800 . ?
C14 H14C 0.9800 . ?
C12 H12A 0.9800 . ?
C12 H12B 0.9800 . ?
C12 H12C 0.9800 . ?
C5 H5A 0.9800 . ?
C5 H5B 0.9800 . ?
C5 H5C 0.9800 . ?
C4 H4A 0.9800 . ?
C4 H4B 0.9800 . ?
C4 H4C 0.9800 . ?

loop_
_cod_related_entry_id
_cod_related_entry_database
_cod_related_entry_code
1 ChemSpider 30652642
